data_4003130
loop_
_publ_author_name
'Bu, Kejun'
'Huang, Jian'
'Luo, Mengjia'
'Guan, Mengjia'
'Zheng, Chong'
'Pan, Jie'
'Zhang, Xian'
'Wang, Sishun'
'Zhao, Wei'
'Shi, Xun'
'Xu, Li'
'Huang, Fuqiang'

_publ_section_title
;
 Observation of High Seebeck Coefficient and Low Thermal Conductivity in
 [SrO]-Intercalated CuSbSe2 Compound
;
_journal_issue 16
_journal_name_full 'Chemistry of Materials'
_journal_page_first 5539
_journal_paper_doi 10.1021/acs.chemmater.8b02651
_journal_volume 30
_journal_year 2018
_chemical_formula_moiety 'Cu O Sb Se2, Sr'
_chemical_formula_sum 'Cu O Sb Se2 Sr'
_chemical_formula_weight 446.83
_space_group_crystal_system monoclinic
_space_group_IT_number 11
_space_group_name_Hall '-P 2yb'
_space_group_name_H-M_alt 'P 1 21/m 1'
_cell_angle_alpha 90
_cell_angle_beta 113.764(9)
_cell_angle_gamma 90
_cell_formula_units_Z 2
_cell_length_a 7.641(2)
_cell_length_b 4.0199(11)
_cell_length_c 9.013(3)
_cell_measurement_reflns_used 555
_cell_measurement_temperature 273.(2)
_cell_measurement_theta_max 24.3175
_cell_measurement_theta_min 2.4695
_cell_volume 253.37(13)
_computing_cell_refinement 'SAINT V8.38A (Bruker AXS Inc., 2017)'
_computing_data_reduction 'SAINT V8.38A (Bruker AXS Inc., 2017)'
_computing_molecular_graphics 'shelXle (C.B. Huebschle, rev 786)'
_computing_structure_refinement 'SHELXL-2016/6 (Sheldrick, 2016)'
_computing_structure_solution 'SHELXT 2014/5 (Sheldrick, 2014)'
_diffrn_ambient_temperature 273.(2)
_diffrn_detector_area_resol_mean 10.4167
_diffrn_measured_fraction_theta_full 0.994
_diffrn_measured_fraction_theta_max 0.994
_diffrn_measurement_device_type 'CCD area detector'
_diffrn_measurement_method 'phi and omega scans'
_diffrn_radiation_type MoK\a
_diffrn_radiation_wavelength 0.71073
_diffrn_reflns_av_R_equivalents 0.1510
_diffrn_reflns_av_unetI/netI 0.0823
_diffrn_reflns_limit_h_max 9
_diffrn_reflns_limit_h_min -8
_diffrn_reflns_limit_k_max 4
_diffrn_reflns_limit_k_min -4
_diffrn_reflns_limit_l_max 10
_diffrn_reflns_limit_l_min -10
_diffrn_reflns_number 4525
_diffrn_reflns_theta_full 25.34
_diffrn_reflns_theta_max 25.34
_diffrn_reflns_theta_min 2.47
_exptl_absorpt_coefficient_mu 34.142
_exptl_absorpt_correction_T_max 0.711
_exptl_absorpt_correction_T_min 0.198
_exptl_absorpt_correction_type multi-scan
_exptl_absorpt_process_details
;
SADABS-2016/2 - Bruker AXS area detector scaling and absorption correction
;
_exptl_crystal_colour black
_exptl_crystal_density_diffrn 5.857
_exptl_crystal_density_method 'not measured'
_exptl_crystal_description plate
_exptl_crystal_F_000 388
_exptl_crystal_size_max 0.037
_exptl_crystal_size_mid 0.025
_exptl_crystal_size_min 0.010
_refine_diff_density_max 1.551
_refine_diff_density_min -1.916
_refine_ls_extinction_method none
_refine_ls_goodness_of_fit_ref 0.991
_refine_ls_hydrogen_treatment undef
_refine_ls_matrix_type full
_refine_ls_number_parameters 37
_refine_ls_number_reflns 532
_refine_ls_number_restraints 13
_refine_ls_restrained_S_all 0.978
_refine_ls_R_factor_all 0.0743
_refine_ls_R_factor_gt 0.0392
_refine_ls_shift/su_max 0.000
_refine_ls_shift/su_mean 0.000
_refine_ls_structure_factor_coef Fsqd
_refine_ls_weighting_details 'w=1/[\s^2^(Fo^2^)+(0.0199P)^2^] where P=(Fo^2^+2Fc^2^)/3'
_refine_ls_weighting_scheme calc
_refine_ls_wR_factor_gt 0.0605
_refine_ls_wR_factor_ref 0.0668
_reflns_number_gt 381
_reflns_number_total 532
_reflns_threshold_expression 'I > 2\s(I)'
_cod_data_source_file cm8b02651_si_001.cif
_cod_data_source_block SrCuSbSeO
_cod_depositor_comments
;
The following automatic conversions were performed:

data item '_exptl_absorpt_correction_type' value 'Multi-Scan' was
changed to 'multi-scan' in accordance with the
/home/data/users/saulius/crontab/automatic-downloads/current/ACS/lib/dictionaries/cif_core.dic
dictionary named 'cif_core.dic' version 2.4.2 last updated on
2011-04-26.

Automatic conversion script
Id: cif_fix_values 6909 2019-04-08 15:41:33Z antanas 
;
_cod_database_code 4003130

loop_
_space_group_symop_operation_xyz
'x, y, z'
'-x, y+1/2, -z'
'-x, -y, -z'
'x, -y-1/2, z'

loop_
_atom_site_type_symbol
_atom_site_label
_atom_site_fract_x
_atom_site_fract_y
_atom_site_fract_z
_atom_site_U_iso_or_equiv
_atom_site_adp_type
_atom_site_calc_flag
_atom_site_refinement_flags_adp
_atom_site_refinement_flags_occupancy
_atom_site_refinement_flags_posn
_atom_site_occupancy
Sb Sb 0.38355(15) 0.75 0.29757(14) 0.0128(3) Uani d TU P S 1
Sr Sr 0.1529(2) 0.25 -0.09042(18) 0.0101(4) Uani d T P S 1
Se Se1 0.8729(2) -0.25 0.6349(2) 0.0104(4) Uani d T P S 1
Se Se2 0.5725(2) 0.25 0.2074(2) 0.0115(4) Uani d T P S 1
Cu Cu 0.8621(3) 0.25 0.4641(3) 0.0205(6) Uani d T P S 1
O O 0.1777(13) 0.75 0.0825(12) 0.0123(8) Uani d TU P S 1

loop_
_atom_site_aniso_label
_atom_site_aniso_U_11
_atom_site_aniso_U_22
_atom_site_aniso_U_33
_atom_site_aniso_U_12
_atom_site_aniso_U_13
_atom_site_aniso_U_23
Sb 0.0113(6) 0.0129(6) 0.0082(7) 0 -0.0023(5) 0
Sr 0.0107(8) 0.0091(9) 0.0088(10) 0 0.0022(7) 0
Se1 0.0101(8) 0.0105(9) 0.0093(10) 0 0.0025(7) 0
Se2 0.0078(9) 0.0124(10) 0.0123(10) 0 0.0021(8) 0
Cu 0.0199(12) 0.0225(13) 0.0176(14) 0 0.0061(10) 0
O 0.0107(12) 0.0128(12) 0.0080(11) 0 -0.0020(10) 0

loop_
_atom_type_symbol
_atom_type_description
_atom_type_scat_dispersion_real
_atom_type_scat_dispersion_imag
_atom_type_scat_source
Cu Cu 0.3201 1.2651 'International Tables Vol C Tables 4.2.6.8 and 6.1.1.4'
O O 0.0106 0.0060 'International Tables Vol C Tables 4.2.6.8 and 6.1.1.4'
Sb Sb -0.5866 1.5461 'International Tables Vol C Tables 4.2.6.8 and 6.1.1.4'
Se Se -0.0929 2.2259 'International Tables Vol C Tables 4.2.6.8 and 6.1.1.4'
Sr Sr -1.5307 3.2498 'International Tables Vol C Tables 4.2.6.8 and 6.1.1.4'

loop_
_geom_angle_atom_site_label_1
_geom_angle_atom_site_label_2
_geom_angle_atom_site_label_3
_geom_angle_site_symmetry_1
_geom_angle_site_symmetry_3
_geom_angle
O Sb Se2 . 1_565 90.9(2)
O Sb Se2 . . 90.9(2)
Se2 Sb Se2 1_565 . 92.59(6)
O Sb Se1 . 3_656 82.6(2)
Se2 Sb Se1 1_565 3_656 172.14(5)
Se2 Sb Se1 . 3_656 91.90(4)
O Sb Se1 . 3_666 82.6(2)
Se2 Sb Se1 1_565 3_666 91.90(4)
Se2 Sb Se1 . 3_666 172.14(5)
Se1 Sb Se1 3_656 3_666 82.94(5)
O Sb Sr . 3_565 38.9(3)
Se2 Sb Sr 1_565 3_565 116.46(4)
Se2 Sb Sr . 3_565 116.46(4)
Se1 Sb Sr 3_656 3_565 55.70(4)
Se1 Sb Sr 3_666 3_565 55.70(4)
O Sb Sr . . 36.11(13)
Se2 Sb Sr 1_565 . 102.50(5)
Se2 Sb Sr . . 56.69(4)
Se1 Sb Sr 3_656 . 74.72(4)
Se1 Sb Sr 3_666 . 115.96(5)
Sr Sb Sr 3_565 . 62.20(4)
O Sb Sr . 1_565 36.11(13)
Se2 Sb Sr 1_565 1_565 56.69(4)
Se2 Sb Sr . 1_565 102.50(5)
Se1 Sb Sr 3_656 1_565 115.96(5)
Se1 Sb Sr 3_666 1_565 74.72(4)
Sr Sb Sr 3_565 1_565 62.20(4)
Sr Sb Sr . 1_565 63.95(4)
O Sr O . 1_545 106.8(4)
O Sr O . 3_565 79.1(3)
O Sr O 1_545 3_565 79.1(3)
O Sr Se1 . 1_454 146.7(2)
O Sr Se1 1_545 1_454 80.72(19)
O Sr Se1 3_565 1_454 70.44(17)
O Sr Se1 . 1_464 80.72(19)
O Sr Se1 1_545 1_464 146.7(2)
O Sr Se1 3_565 1_464 70.44(17)
Se1 Sr Se1 1_454 1_464 76.78(5)
O Sr Se2 . . 71.5(2)
O Sr Se2 1_545 . 71.5(2)
O Sr Se2 3_565 . 129.4(2)
Se1 Sr Se2 1_454 . 139.48(3)
Se1 Sr Se2 1_464 . 139.48(3)
O Sr Se2 . 3_665 79.3(2)
O Sr Se2 1_545 3_665 140.7(2)
O Sr Se2 3_565 3_665 139.15(10)
Se1 Sr Se2 1_454 3_665 115.75(6)
Se1 Sr Se2 1_464 3_665 72.13(5)
Se2 Sr Se2 . 3_665 74.12(6)
O Sr Se2 . 3_655 140.7(2)
O Sr Se2 1_545 3_655 79.3(2)
O Sr Se2 3_565 3_655 139.15(10)
Se1 Sr Se2 1_454 3_655 72.13(5)
Se1 Sr Se2 1_464 3_655 115.75(6)
Se2 Sr Se2 . 3_655 74.12(6)
Se2 Sr Se2 3_665 3_655 73.30(5)
O Sr Cu . 1_454 122.27(19)
O Sr Cu 1_545 1_454 122.27(19)
O Sr Cu 3_565 1_454 82.1(2)
Se1 Sr Cu 1_454 1_454 41.59(3)
Se1 Sr Cu 1_464 1_454 41.59(3)
Se2 Sr Cu . 1_454 148.48(7)
Se2 Sr Cu 3_665 1_454 80.73(5)
Se2 Sr Cu 3_655 1_454 80.73(5)
O Sr Sb . 3_565 95.9(2)
O Sr Sb 1_545 3_565 95.9(2)
O Sr Sb 3_565 3_565 28.5(2)
Se1 Sr Sb 1_454 3_565 50.77(3)
Se1 Sr Sb 1_464 3_565 50.77(3)
Se2 Sr Sb . 3_565 157.91(6)
Se2 Sr Sb 3_665 3_565 122.49(5)
Se2 Sr Sb 3_655 3_565 122.49(5)
Cu Sr Sb 1_454 3_565 53.61(4)
O Sr Sb . 1_545 87.76(19)
O Sr Sb 1_545 1_545 27.21(19)
O Sr Sb 3_565 1_545 94.11(19)
Se1 Sr Sb 1_454 1_545 107.11(3)
Se1 Sr Sb 1_464 1_545 162.16(6)
Se2 Sr Sb . 1_545 45.68(3)
Se2 Sr Sb 3_665 1_545 119.20(5)
Se2 Sr Sb 3_655 1_545 81.70(4)
Cu Sr Sb 1_454 1_545 147.897(19)
Sb Sr Sb 3_565 1_545 117.80(4)
O Sr Sb . . 27.21(19)
O Sr Sb 1_545 . 87.76(19)
O Sr Sb 3_565 . 94.11(19)
Se1 Sr Sb 1_454 . 162.16(6)
Se1 Sr Sb 1_464 . 107.11(3)
Se2 Sr Sb . . 45.68(3)
Se2 Sr Sb 3_665 . 81.70(4)
Se2 Sr Sb 3_655 . 119.20(5)
Cu Sr Sb 1_454 . 147.898(18)
Sb Sr Sb 3_565 . 117.80(4)
Sb Sr Sb 1_545 . 63.95(4)
Cu Se1 Cu 1_545 . 106.26(10)
Cu Se1 Cu 1_545 3_756 67.42(6)
Cu Se1 Cu . 3_756 67.42(6)
Cu Se1 Sb 1_545 3_656 74.24(5)
Cu Se1 Sb . 3_656 142.00(8)
Cu Se1 Sb 3_756 3_656 138.31(3)
Cu Se1 Sb 1_545 3_666 142.00(8)
Cu Se1 Sb . 3_666 74.25(5)
Cu Se1 Sb 3_756 3_666 138.31(3)
Sb Se1 Sb 3_656 3_666 82.94(5)
Cu Se1 Sr 1_545 1_656 144.47(7)
Cu Se1 Sr . 1_656 79.65(5)
Cu Se1 Sr 3_756 1_656 83.87(6)
Sb Se1 Sr 3_656 1_656 122.61(7)
Sb Se1 Sr 3_666 1_656 73.53(4)
Cu Se1 Sr 1_545 1_646 79.65(5)
Cu Se1 Sr . 1_646 144.47(7)
Cu Se1 Sr 3_756 1_646 83.87(6)
Sb Se1 Sr 3_656 1_646 73.53(4)
Sb Se1 Sr 3_666 1_646 122.61(7)
Sr Se1 Sr 1_656 1_646 76.78(5)
Cu Se2 Sb . . 95.77(6)
Cu Se2 Sb . 1_545 95.77(6)
Sb Se2 Sb . 1_545 92.59(6)
Cu Se2 Sr . . 170.30(9)
Sb Se2 Sr . . 77.62(5)
Sb Se2 Sr 1_545 . 77.62(5)
Cu Se2 Sr . 3_665 81.80(6)
Sb Se2 Sr . 3_665 97.04(3)
Sb Se2 Sr 1_545 3_665 170.25(5)
Sr Se2 Sr . 3_665 105.88(6)
Cu Se2 Sr . 3_655 81.80(6)
Sb Se2 Sr . 3_655 170.25(5)
Sb Se2 Sr 1_545 3_655 97.04(3)
Sr Se2 Sr . 3_655 105.88(6)
Sr Se2 Sr 3_665 3_655 73.30(5)
Se2 Cu Se1 . 1_565 111.66(7)
Se2 Cu Se1 . . 111.66(7)
Se1 Cu Se1 1_565 . 106.26(10)
Se2 Cu Se1 . 3_756 102.25(10)
Se1 Cu Se1 1_565 3_756 112.58(6)
Se1 Cu Se1 . 3_756 112.58(6)
Se2 Cu Cu . 3_766 121.56(9)
Se1 Cu Cu 1_565 3_766 56.43(6)
Se1 Cu Cu . 3_766 126.75(12)
Se1 Cu Cu 3_756 3_766 56.15(7)
Se2 Cu Cu . 3_756 121.56(9)
Se1 Cu Cu 1_565 3_756 126.75(12)
Se1 Cu Cu . 3_756 56.43(6)
Se1 Cu Cu 3_756 3_756 56.15(7)
Cu Cu Cu 3_766 3_756 92.04(12)
Se2 Cu Sr . 1_656 158.18(9)
Se1 Cu Sr 1_565 1_656 58.77(5)
Se1 Cu Sr . 1_656 58.77(5)
Se1 Cu Sr 3_756 1_656 99.57(8)
Cu Cu Sr 3_766 1_656 71.56(8)
Cu Cu Sr 3_756 1_656 71.56(8)
Se2 Cu Sr . 3_655 59.10(6)
Se1 Cu Sr 1_565 3_655 158.02(6)
Se1 Cu Sr . 3_655 95.70(4)
Se1 Cu Sr 3_756 3_655 55.95(5)
Cu Cu Sr 3_766 3_655 109.20(10)
Cu Cu Sr 3_756 3_655 65.43(7)
Sr Cu Sr 1_656 3_655 136.99(4)
Se2 Cu Sr . 3_665 59.10(6)
Se1 Cu Sr 1_565 3_665 95.70(4)
Se1 Cu Sr . 3_665 158.02(6)
Se1 Cu Sr 3_756 3_665 55.95(5)
Cu Cu Sr 3_766 3_665 65.43(7)
Cu Cu Sr 3_756 3_665 109.20(10)
Sr Cu Sr 1_656 3_665 136.99(4)
Sr Cu Sr 3_655 3_665 62.32(5)
Sb O Sr . . 116.7(3)
Sb O Sr . 1_565 116.7(3)
Sr O Sr . 1_565 106.8(4)
Sb O Sr . 3_565 112.6(4)
Sr O Sr . 3_565 100.9(3)
Sr O Sr 1_565 3_565 100.9(3)

loop_
_geom_bond_atom_site_label_1
_geom_bond_atom_site_label_2
_geom_bond_site_symmetry_2
_geom_bond_distance
Sb O . 1.942(9)
Sb Se2 1_565 2.7803(15)
Sb Se2 . 2.7804(15)
Sb Se1 3_656 3.0353(15)
Sb Se1 3_666 3.0353(15)
Sb Sr 3_565 3.758(2)
Sb Sr . 3.7957(18)
Sb Sr 1_565 3.7957(18)
Sr O . 2.503(6)
Sr O 1_545 2.503(6)
Sr O 3_565 2.556(10)
Sr Se1 1_454 3.2367(18)
Sr Se1 1_464 3.2367(18)
Sr Se2 . 3.248(2)
Sr Se2 3_665 3.3674(18)
Sr Se2 3_655 3.3674(18)
Sr Cu 1_454 3.724(3)
Se1 Cu 1_545 2.5125(16)
Se1 Cu . 2.5125(16)
Se1 Cu 3_756 2.521(3)
Se2 Cu . 2.475(3)
Cu Cu 3_766 2.793(3)
Cu Cu 3_756 2.793(3)
